data_2226477
loop_
_publ_author_name
'Li, Yu-Feng'
'Jiang, Jin-He'
'Jian, Fang-Fang'

_publ_section_title
;
 <i>N</i>'-(4-Hydroxybenzylidene)thiophene-2-carbohydrazide
;
_journal_coeditor_code HB5483
_journal_issue 7
_journal_name_full 'Acta Crystallographica Section E'
_journal_page_first o1719
_journal_paper_doi 10.1107/S1600536810021483
_journal_volume 66
_journal_year 2010
_chemical_formula_iupac 'C12 H10 N2 O2 S'
_chemical_formula_moiety 'C12 H10 N2 O2 S'
_chemical_formula_sum 'C12 H10 N2 O2 S'
_chemical_formula_weight 246.28
_chemical_name_systematic
;
<i>N</i>'-(4-Hydroxybenzylidene)thiophene-2-carbohydrazide
;
_space_group_IT_number 14
_symmetry_cell_setting monoclinic
_symmetry_space_group_name_Hall '-P 2ybc'
_symmetry_space_group_name_H-M 'P 1 21/c 1'
_atom_sites_solution_hydrogens geom
_atom_sites_solution_primary direct
_atom_sites_solution_secondary difmap
_audit_creation_method SHELXL-97
_cell_angle_alpha 90.00
_cell_angle_beta 104.40(3)
_cell_angle_gamma 90.00
_cell_formula_units_Z 4
_cell_length_a 9.5622(19)
_cell_length_b 12.404(3)
_cell_length_c 9.991(2)
_cell_measurement_reflns_used 1501
_cell_measurement_temperature 293(2)
_cell_measurement_theta_max 27.47
_cell_measurement_theta_min 3.11
_cell_volume 1147.8(5)
_computing_cell_refinement 'SAINT (Bruker, 1997)'
_computing_data_collection 'SMART (Bruker, 1997)'
_computing_data_reduction 'SAINT (Bruker, 1997)'
_computing_molecular_graphics 'SHELXTL (Sheldrick, 2008)'
_computing_publication_material 'SHELXTL (Sheldrick, 2008)'
_computing_structure_refinement 'SHELXL97 (Sheldrick, 2008)'
_computing_structure_solution 'SHELXS97 (Sheldrick, 2008)'
_diffrn_ambient_temperature 293(2)
_diffrn_measured_fraction_theta_full 0.995
_diffrn_measured_fraction_theta_max 0.995
_diffrn_measurement_device_type 'Bruker SMART CCD'
_diffrn_measurement_method 'phi and omega scans'
_diffrn_radiation_monochromator graphite
_diffrn_radiation_source 'fine-focus sealed tube'
_diffrn_radiation_type MoK\a
_diffrn_radiation_wavelength 0.71073
_diffrn_reflns_av_R_equivalents 0.0570
_diffrn_reflns_av_sigmaI/netI 0.0486
_diffrn_reflns_limit_h_max 12
_diffrn_reflns_limit_h_min -12
_diffrn_reflns_limit_k_max 16
_diffrn_reflns_limit_k_min -16
_diffrn_reflns_limit_l_max 12
_diffrn_reflns_limit_l_min -11
_diffrn_reflns_number 10889
_diffrn_reflns_theta_full 27.47
_diffrn_reflns_theta_max 27.47
_diffrn_reflns_theta_min 3.11
_exptl_absorpt_coefficient_mu 0.272
_exptl_absorpt_correction_type none
_exptl_crystal_colour colorless
_exptl_crystal_density_diffrn 1.425
_exptl_crystal_density_method 'not measured'
_exptl_crystal_description block
_exptl_crystal_F_000 512
_exptl_crystal_size_max 0.22
_exptl_crystal_size_mid 0.20
_exptl_crystal_size_min 0.18
_refine_diff_density_max 0.267
_refine_diff_density_min -0.375
_refine_ls_extinction_method none
_refine_ls_goodness_of_fit_ref 1.068
_refine_ls_hydrogen_treatment constr
_refine_ls_matrix_type full
_refine_ls_number_parameters 154
_refine_ls_number_reflns 2629
_refine_ls_number_restraints 0
_refine_ls_restrained_S_all 1.068
_refine_ls_R_factor_all 0.0963
_refine_ls_R_factor_gt 0.0481
_refine_ls_shift/su_max 0.000
_refine_ls_shift/su_mean 0.000
_refine_ls_structure_factor_coef Fsqd
_refine_ls_weighting_details 'calc w=1/[\s^2^(Fo^2^)+(0.1000P)^2^] where P=(Fo^2^+2Fc^2^)/3'
_refine_ls_weighting_scheme calc
_refine_ls_wR_factor_gt 0.1300
_refine_ls_wR_factor_ref 0.1814
_reflns_number_gt 1501
_reflns_number_total 2629
_reflns_threshold_expression I>2\s(I)
_cod_data_source_file hb5483.cif
_cod_data_source_block I
_cod_original_cell_volume 1147.8(4)
_cod_original_sg_symbol_H-M 'P 21/c'
_cod_database_code 2226477
_cod_database_fobs_code 2226477

loop_
_symmetry_equiv_pos_as_xyz
'x, y, z'
'-x, y+1/2, -z+1/2'
'-x, -y, -z'
'x, -y-1/2, z-1/2'

loop_
_atom_site_type_symbol
_atom_site_label
_atom_site_fract_x
_atom_site_fract_y
_atom_site_fract_z
_atom_site_U_iso_or_equiv
_atom_site_adp_type
_atom_site_calc_flag
_atom_site_refinement_flags
_atom_site_occupancy
_atom_site_disorder_assembly
_atom_site_disorder_group
S S1 0.89443(10) 0.07271(7) 0.19012(8) 0.0713(3) Uani d . 1 . .
N N2 1.2232(2) 0.37439(19) 0.1118(2) 0.0452(6) Uani d . 1 . .
O O1 1.1172(2) 0.24125(17) 0.27388(17) 0.0548(6) Uani d . 1 . .
N N1 1.1217(2) 0.29541(19) 0.0602(2) 0.0482(6) Uani d . 1 . .
H H1A 1.0911 0.2863 -0.0275 0.058 Uiso calc R 1 . .
C C12 1.4377(3) 0.5507(2) 0.1730(3) 0.0464(6) Uani d . 1 . .
H H12A 1.4518 0.4976 0.2407 0.056 Uiso calc R 1 . .
C C4 0.9590(3) 0.1566(2) 0.0840(2) 0.0435(6) Uani d . 1 . .
C C5 1.0717(3) 0.2334(2) 0.1475(2) 0.0406(6) Uani d . 1 . .
C C7 1.3299(3) 0.5378(2) 0.0519(2) 0.0430(6) Uani d . 1 . .
C C6 1.2339(3) 0.4464(2) 0.0230(3) 0.0483(7) Uani d . 1 . .
H H6A 1.1759 0.4392 -0.0663 0.058 Uiso calc R 1 . .
C C11 1.5235(3) 0.6408(2) 0.1941(3) 0.0506(7) Uani d . 1 . .
H H11A 1.5936 0.6491 0.2767 0.061 Uiso calc R 1 . .
O O2 1.5867(3) 0.81085(19) 0.1088(2) 0.0816(8) Uani d . 1 . .
H H2C 1.6718 0.7957 0.1418 0.122 Uiso calc R 1 . .
C C10 1.5063(3) 0.7198(2) 0.0930(3) 0.0518(7) Uani d . 1 . .
C C8 1.3140(3) 0.6189(2) -0.0471(3) 0.0510(7) Uani d . 1 . .
H H8A 1.2427 0.6120 -0.1291 0.061 Uiso calc R 1 . .
C C9 1.3999(3) 0.7083(2) -0.0273(3) 0.0569(8) Uani d . 1 . .
H H9A 1.3866 0.7613 -0.0951 0.068 Uiso calc R 1 . .
C C3 0.8883(4) 0.1398(3) -0.0502(3) 0.0647(9) Uani d . 1 . .
H H3A 0.9077 0.1779 -0.1237 0.078 Uiso calc R 1 . .
C C2 0.7834(4) 0.0591(3) -0.0662(3) 0.0756(11) Uani d . 1 . .
H H2B 0.7253 0.0377 -0.1512 0.091 Uiso calc R 1 . .
C C1 0.7759(4) 0.0163(3) 0.0548(3) 0.0765(11) Uani d . 1 . .
H H1B 0.7124 -0.0386 0.0632 0.092 Uiso calc R 1 . .

loop_
_atom_site_aniso_label
_atom_site_aniso_U_11
_atom_site_aniso_U_22
_atom_site_aniso_U_33
_atom_site_aniso_U_12
_atom_site_aniso_U_13
_atom_site_aniso_U_23
S1 0.0791(6) 0.0780(6) 0.0592(5) -0.0243(5) 0.0220(4) 0.0166(4)
N2 0.0506(13) 0.0473(14) 0.0398(10) -0.0127(10) 0.0151(10) -0.0051(9)
O1 0.0635(13) 0.0682(14) 0.0331(9) -0.0089(10) 0.0129(8) 0.0017(8)
N1 0.0592(15) 0.0545(14) 0.0323(10) -0.0207(11) 0.0138(9) -0.0059(9)
C12 0.0476(16) 0.0448(15) 0.0466(13) -0.0047(12) 0.0113(12) 0.0066(11)
C4 0.0461(15) 0.0454(15) 0.0416(13) -0.0069(12) 0.0155(11) 0.0010(10)
C5 0.0446(15) 0.0421(14) 0.0374(12) -0.0003(11) 0.0145(10) 0.0003(10)
C7 0.0485(15) 0.0430(15) 0.0398(12) -0.0050(12) 0.0151(11) -0.0050(10)
C6 0.0552(17) 0.0510(16) 0.0393(13) -0.0130(13) 0.0129(12) -0.0049(11)
C11 0.0465(16) 0.0493(17) 0.0514(14) -0.0048(13) 0.0035(12) 0.0062(12)
O2 0.0694(16) 0.0573(15) 0.0975(17) -0.0248(12) -0.0184(13) 0.0290(12)
C10 0.0473(16) 0.0409(16) 0.0640(17) -0.0058(13) 0.0078(13) 0.0081(12)
C8 0.0577(18) 0.0497(17) 0.0423(13) -0.0090(14) 0.0064(12) 0.0018(11)
C9 0.063(2) 0.0483(18) 0.0543(15) -0.0072(14) 0.0048(14) 0.0120(12)
C3 0.075(2) 0.074(2) 0.0457(15) -0.0327(18) 0.0160(15) -0.0009(14)
C2 0.079(2) 0.085(3) 0.0599(18) -0.041(2) 0.0132(17) -0.0104(16)
C1 0.073(2) 0.071(2) 0.088(2) -0.0361(19) 0.0245(19) 0.0017(18)

loop_
_atom_type_symbol
_atom_type_description
_atom_type_scat_dispersion_real
_atom_type_scat_dispersion_imag
_atom_type_scat_source
C C 0.0033 0.0016 'International Tables Vol C Tables 4.2.6.8 and 6.1.1.4'
H H 0.0000 0.0000 'International Tables Vol C Tables 4.2.6.8 and 6.1.1.4'
N N 0.0061 0.0033 'International Tables Vol C Tables 4.2.6.8 and 6.1.1.4'
O O 0.0106 0.0060 'International Tables Vol C Tables 4.2.6.8 and 6.1.1.4'
S S 0.1246 0.1234 'International Tables Vol C Tables 4.2.6.8 and 6.1.1.4'

loop_
_geom_angle_atom_site_label_1
_geom_angle_atom_site_label_2
_geom_angle_atom_site_label_3
_geom_angle_site_symmetry_1
_geom_angle_site_symmetry_3
_geom_angle
_geom_angle_publ_flag
C1 S1 C4 . . 91.70(14) ?
C6 N2 N1 . . 113.9(2) ?
C5 N1 N2 . . 119.68(19) ?
C5 N1 H1A . . 120.2 ?
N2 N1 H1A . . 120.2 ?
C11 C12 C7 . . 120.9(2) ?
C11 C12 H12A . . 119.6 ?
C7 C12 H12A . . 119.6 ?
C3 C4 C5 . . 131.4(2) ?
C3 C4 S1 . . 110.6(2) ?
C5 C4 S1 . . 118.01(18) ?
O1 C5 N1 . . 122.0(2) ?
O1 C5 C4 . . 122.1(2) ?
N1 C5 C4 . . 115.9(2) ?
C12 C7 C8 . . 117.5(3) ?
C12 C7 C6 . . 124.2(2) ?
C8 C7 C6 . . 118.3(2) ?
N2 C6 C7 . . 124.5(2) ?
N2 C6 H6A . . 117.8 ?
C7 C6 H6A . . 117.8 ?
C12 C11 C10 . . 120.3(3) ?
C12 C11 H11A . . 119.8 ?
C10 C11 H11A . . 119.8 ?
C10 O2 H2C . . 109.5 ?
O2 C10 C9 . . 117.6(3) ?
O2 C10 C11 . . 122.9(3) ?
C9 C10 C11 . . 119.5(3) ?
C9 C8 C7 . . 121.9(3) ?
C9 C8 H8A . . 119.1 ?
C7 C8 H8A . . 119.1 ?
C8 C9 C10 . . 119.9(3) ?
C8 C9 H9A . . 120.0 ?
C10 C9 H9A . . 120.0 ?
C4 C3 C2 . . 112.9(3) ?
C4 C3 H3A . . 123.5 ?
C2 C3 H3A . . 123.5 ?
C1 C2 C3 . . 112.3(3) ?
C1 C2 H2B . . 123.9 ?
C3 C2 H2B . . 123.9 ?
C2 C1 S1 . . 112.6(3) ?
C2 C1 H1B . . 123.7 ?
S1 C1 H1B . . 123.7 ?

loop_
_geom_bond_atom_site_label_1
_geom_bond_atom_site_label_2
_geom_bond_site_symmetry_2
_geom_bond_distance
_geom_bond_publ_flag
S1 C1 . 1.685(4) ?
S1 C4 . 1.707(2) ?
N2 C6 . 1.281(3) ?
N2 N1 . 1.385(3) ?
O1 C5 . 1.233(3) ?
N1 C5 . 1.337(3) ?
N1 H1A . 0.8600 ?
C12 C11 . 1.371(4) ?
C12 C7 . 1.390(4) ?
C12 H12A . 0.9300 ?
C4 C3 . 1.360(4) ?
C4 C5 . 1.461(4) ?
C7 C8 . 1.392(4) ?
C7 C6 . 1.443(4) ?
C6 H6A . 0.9300 ?
C11 C10 . 1.387(4) ?
C11 H11A . 0.9300 ?
O2 C10 . 1.354(3) ?
O2 H2C . 0.8200 ?
C10 C9 . 1.375(4) ?
C8 C9 . 1.364(4) ?
C8 H8A . 0.9300 ?
C9 H9A . 0.9300 ?
C3 C2 . 1.398(4) ?
C3 H3A . 0.9300 ?
C2 C1 . 1.339(4) ?
C2 H2B . 0.9300 ?
C1 H1B . 0.9300 ?

loop_
_geom_hbond_atom_site_label_D
_geom_hbond_atom_site_label_H
_geom_hbond_atom_site_label_A
_geom_hbond_site_symmetry_A
_geom_hbond_distance_DH
_geom_hbond_distance_HA
_geom_hbond_distance_DA
_geom_hbond_angle_DHA
N1 H1A O1 4_565 0.86 2.09 2.887(3) 154
O2 H2C O1 2_855 0.82 2.10 2.913(3) 174

loop_
_cod_related_entry_id
_cod_related_entry_database
_cod_related_entry_code
1 ChemSpider 10858625
